data_5000302
loop_
_publ_author_name
'Bhaduri, Sumit'
'Pink, Maren'
'Christou, George'

_publ_section_title
;
 Towards a synthetic model of the photosynthetic water oxidizing complex:
 [Mn~3~O~4~(O~2~CMe)~4~(bpy)~2~] containing the [Mn^IV^~3~(\m-O)~4~]^4+^ core
;
_journal_coden_ASTM CHCOFS
_journal_issue 20
_journal_name_full
;
 Chemical Communications (Cambridge, United Kingdom)
;
_journal_page_first 2352
_journal_page_last 2353
_journal_paper_doi 10.1039/b206302f
_journal_year 2002
_chemical_formula_moiety 'C28 H28 Mn3 N4 O12, C2 H4 O2'
_chemical_formula_sum 'C30 H32 Mn3 N4 O14'
_chemical_formula_weight 837.42
_space_group_IT_number 14
_symmetry_cell_setting monoclinic
_symmetry_space_group_name_Hall '-P 2ybc'
_symmetry_space_group_name_H-M 'P 1 21/c 1'
_atom_sites_solution_hydrogens geom
_atom_sites_solution_primary direct
_atom_sites_solution_secondary difmap
_audit_creation_method SHELXL-97
_cell_angle_alpha 90.00
_cell_angle_beta 101.648(16)
_cell_angle_gamma 90.00
_cell_formula_units_Z 4
_cell_length_a 16.059(5)
_cell_length_b 15.377(4)
_cell_length_c 14.872(3)
_cell_measurement_reflns_used 7047
_cell_measurement_temperature 110(2)
_cell_measurement_theta_max 27.56
_cell_measurement_theta_min 2.48
_cell_volume 3597.1(17)
_computing_cell_refinement 'SAINT (Bruker, 1999)'
_computing_data_collection 'SMART (Bruker, 1999)'
_computing_data_reduction 'SAINT (Bruker, 1999)'
_computing_molecular_graphics 'XP (Bruker, 1999), XTEL (local programs)'
_computing_structure_refinement 'SHELXL-97 (Sheldrick, 1997)'
_computing_structure_solution 'SHELXS-97 (Sheldrick, 1990)'
_diffrn_ambient_temperature 110(2)
_diffrn_detector 'CCD area detector'
_diffrn_detector_type 'Bruker SMART 6000'
_diffrn_measured_fraction_theta_full 0.997
_diffrn_measured_fraction_theta_max 0.997
_diffrn_measurement_details '0.30 degree frames measured for 60 seconds each'
_diffrn_measurement_device 'three-circle goniometer with fixed chi'
_diffrn_measurement_device_type 'Bruker Platform goniometer'
_diffrn_measurement_method \w-scans
_diffrn_radiation_monochromator graphite
_diffrn_radiation_source 'fine-focus sealed tube'
_diffrn_radiation_type MoK\a
_diffrn_radiation_wavelength 0.71073
_diffrn_reflns_av_R_equivalents 0.0501
_diffrn_reflns_av_sigmaI/netI 0.0396
_diffrn_reflns_limit_h_max 20
_diffrn_reflns_limit_h_min -20
_diffrn_reflns_limit_k_max 19
_diffrn_reflns_limit_k_min -19
_diffrn_reflns_limit_l_max 19
_diffrn_reflns_limit_l_min -18
_diffrn_reflns_number 42923
_diffrn_reflns_theta_full 27.54
_diffrn_reflns_theta_max 27.54
_diffrn_reflns_theta_min 2.16
_diffrn_standards_decay_% 0.0
_diffrn_standards_interval_count ?
_diffrn_standards_interval_time 2089
_diffrn_standards_number 7048
_exptl_absorpt_coefficient_mu 1.107
_exptl_absorpt_correction_T_max 0.8973
_exptl_absorpt_correction_T_min 0.8256
_exptl_absorpt_correction_type multi-scan
_exptl_absorpt_process_details 'SABADS, R. Blessing (1995)'
_exptl_crystal_colour brown
_exptl_crystal_density_diffrn 1.546
_exptl_crystal_density_meas ?
_exptl_crystal_density_method 'not measured'
_exptl_crystal_description plate
_exptl_crystal_F_000 1708
_exptl_crystal_size_max 0.18
_exptl_crystal_size_mid 0.15
_exptl_crystal_size_min 0.10
_refine_diff_density_max 1.062
_refine_diff_density_min -0.703
_refine_diff_density_rms 0.082
_refine_ls_extinction_coef ?
_refine_ls_extinction_method none
_refine_ls_goodness_of_fit_ref 1.101
_refine_ls_hydrogen_treatment riding
_refine_ls_matrix_type full
_refine_ls_number_parameters 502
_refine_ls_number_reflns 8271
_refine_ls_number_restraints 6
_refine_ls_restrained_S_all 1.101
_refine_ls_R_factor_all 0.0692
_refine_ls_R_factor_gt 0.0491
_refine_ls_shift/su_max 0.001
_refine_ls_shift/su_mean 0.000
_refine_ls_structure_factor_coef Fsqd
_refine_ls_weighting_details 'calc w=1/[\s^2^(Fo^2^)+(0.0633P)^2^+3.2987P] where P=(Fo^2^+2Fc^2^)/3'
_refine_ls_weighting_scheme calc
_refine_ls_wR_factor_gt 0.1223
_refine_ls_wR_factor_ref 0.1339
_reflns_number_gt 6541
_reflns_number_total 8271
_reflns_threshold_expression >2sigma(I)
_cod_depositor_comments
;
The following automatic conversions were performed:

'_exptl_absorpt_correction_type' tag value 'multi-scans' was replaced
with 'multi-scan' value.

Automatic conversion script
Id: cif_fix_values 1646 2011-03-28 12:23:43Z adriana 
;
_cod_original_sg_symbol_H-M P2(1)/c
_cod_database_code 5000302

loop_
_symmetry_equiv_pos_as_xyz
'x, y, z'
'-x, y+1/2, -z+1/2'
'-x, -y, -z'
'x, -y-1/2, z-1/2'

loop_
_atom_site_label
_atom_site_type_symbol
_atom_site_fract_x
_atom_site_fract_y
_atom_site_fract_z
_atom_site_U_iso_or_equiv
_atom_site_adp_type
_atom_site_occupancy
_atom_site_symmetry_multiplicity
_atom_site_calc_flag
_atom_site_refinement_flags
_atom_site_disorder_assembly
_atom_site_disorder_group
Mn1 Mn 0.95694(3) 0.15508(3) 0.16492(3) 0.02271(12) Uani 1 1 d . A .
Mn2 Mn 0.79997(3) 0.10657(3) 0.17439(3) 0.02426(12) Uani 1 1 d . A .
Mn3 Mn 0.64362(3) 0.13434(3) 0.07709(4) 0.03118(14) Uani 1 1 d . . .
O9 O 0.89982(13) 0.05506(13) 0.15498(15) 0.0244(4) Uani 1 1 d . . .
O10 O 0.85772(14) 0.20745(13) 0.16484(15) 0.0253(4) Uani 1 1 d . . .
O11 O 0.69907(15) 0.16092(15) 0.18932(16) 0.0319(5) Uani 1 1 d . A .
O12 O 0.74512(13) 0.10017(14) 0.05540(15) 0.0265(5) Uani 1 1 d . A .
O1 O 0.98444(14) 0.14109(14) 0.29734(15) 0.0281(5) Uani 1 1 d . . .
O2 O 0.85103(15) 0.10524(14) 0.31093(15) 0.0283(5) Uani 1 1 d . . .
C1 C 0.9287(2) 0.1180(2) 0.3431(2) 0.0304(7) Uani 1 1 d . A .
C2 C 0.9610(3) 0.1061(2) 0.4440(2) 0.0381(8) Uani 1 1 d . . .
H2A H 0.9139 0.0889 0.4731 0.064(14) Uiso 1 1 calc R A .
H2B H 0.9855 0.1609 0.4709 0.074(16) Uiso 1 1 calc R . .
H2C H 1.0048 0.0607 0.4541 0.071(15) Uiso 1 1 calc R . .
O3 O 1.01539(15) 0.26900(14) 0.18306(16) 0.0310(5) Uani 1 1 d . . .
O4 O 1.10955(18) 0.27206(16) 0.09358(19) 0.0442(6) Uani 1 1 d . . .
C3 C 1.0713(2) 0.3063(2) 0.1495(2) 0.0321(7) Uani 1 1 d . A .
C4 C 1.0891(3) 0.3987(2) 0.1788(3) 0.0466(10) Uani 1 1 d . . .
H4A H 1.0354 0.4293 0.1774 0.059(14) Uiso 1 1 calc R A .
H4B H 1.1204 0.4273 0.1369 0.040(10) Uiso 1 1 calc R . .
H4C H 1.1233 0.4000 0.2414 0.074(16) Uiso 1 1 calc R . .
O5 O 0.74929(15) -0.00926(15) 0.19631(17) 0.0334(5) Uani 1 1 d . . .
O6 O 0.61948(15) 0.01545(17) 0.10909(19) 0.0408(6) Uani 1 1 d . A .
C5 C 0.6749(2) -0.0316(2) 0.1606(3) 0.0391(8) Uani 1 1 d . A .
C6 C 0.6462(3) -0.1214(3) 0.1825(5) 0.0704(16) Uani 1 1 d . . .
H6A H 0.6954 -0.1552 0.2135 0.072(16) Uiso 1 1 calc R A .
H6B H 0.6195 -0.1508 0.1255 0.10(2) Uiso 1 1 calc R . .
H6C H 0.6051 -0.1164 0.2228 0.12(3) Uiso 1 1 calc R . .
O7 O 0.53055(19) 0.1675(2) 0.1020(2) 0.0585(10) Uani 0.838(6) 1 d PD A 1
O8 O 0.4747(3) 0.2466(4) -0.0120(4) 0.100(2) Uani 0.838(6) 1 d PD A 1
C7 C 0.4748(3) 0.2098(4) 0.0674(4) 0.0498(13) Uani 0.838(6) 1 d PD A 1
C8 C 0.3994(3) 0.2269(5) 0.1121(6) 0.073(3) Uani 0.838(6) 1 d PD A 1
H8A H 0.3529 0.1873 0.0863 0.110 Uiso 0.838(6) 1 calc PR A 1
H8B H 0.3804 0.2871 0.1004 0.110 Uiso 0.838(6) 1 calc PR A 1
H8C H 0.4162 0.2173 0.1784 0.110 Uiso 0.838(6) 1 calc PR A 1
O7D O 0.53055(19) 0.1675(2) 0.1020(2) 0.0585(10) Uani 0.16 1 d PD A 3
O8D O 0.4899(14) 0.137(2) 0.2259(11) 0.100(2) Uani 0.16 1 d PD A 3
C7D C 0.4773(6) 0.1681(13) 0.1424(9) 0.0498(13) Uani 0.16 1 d PD A 3
C8D C 0.3878(10) 0.197(3) 0.099(2) 0.073(3) Uani 0.16 1 d PD A 3
H8D1 H 0.3884 0.2589 0.0831 0.110 Uiso 0.162(6) 1 calc PR A 3
H8D2 H 0.3502 0.1880 0.1425 0.110 Uiso 0.162(6) 1 calc PR A 3
H8D3 H 0.3671 0.1630 0.0433 0.110 Uiso 0.162(6) 1 calc PR A 3
N1 N 1.06755(16) 0.09561(16) 0.14721(18) 0.0253(5) Uani 1 1 d . . .
N2 N 0.94260(16) 0.16130(16) 0.02724(18) 0.0238(5) Uani 1 1 d . . .
C9 C 1.1311(2) 0.0700(2) 0.2142(2) 0.0301(7) Uani 1 1 d . A .
H9 H 1.1260 0.0781 0.2762 0.023(8) Uiso 1 1 calc R . .
C10 C 1.2044(2) 0.0320(2) 0.1964(3) 0.0347(7) Uani 1 1 d . . .
H10 H 1.2496 0.0159 0.2453 0.029(9) Uiso 1 1 calc R A .
C11 C 1.2103(2) 0.0181(2) 0.1064(3) 0.0328(7) Uani 1 1 d . A .
H11 H 1.2591 -0.0094 0.0925 0.038(10) Uiso 1 1 calc R . .
C12 C 1.1446(2) 0.0446(2) 0.0360(2) 0.0290(7) Uani 1 1 d . . .
H12 H 1.1478 0.0351 -0.0263 0.020(8) Uiso 1 1 calc R A .
C13 C 1.0746(2) 0.08484(19) 0.0584(2) 0.0264(6) Uani 1 1 d . A .
C14 C 1.0027(2) 0.12071(18) -0.0092(2) 0.0244(6) Uani 1 1 d . A .
C15 C 0.9956(2) 0.11583(19) -0.1042(2) 0.0277(7) Uani 1 1 d . . .
H15 H 1.0379 0.0873 -0.1296 0.028(9) Uiso 1 1 calc R A .
C16 C 0.9256(2) 0.1534(2) -0.1608(2) 0.0289(7) Uani 1 1 d . A .
H16 H 0.9198 0.1513 -0.2256 0.022(8) Uiso 1 1 calc R . .
C17 C 0.8640(2) 0.19393(19) -0.1223(2) 0.0276(7) Uani 1 1 d . . .
H17 H 0.8154 0.2195 -0.1602 0.044(11) Uiso 1 1 calc R A .
C18 C 0.8746(2) 0.19647(19) -0.0277(2) 0.0265(6) Uani 1 1 d . A .
H18 H 0.8325 0.2239 -0.0010 0.023(8) Uiso 1 1 calc R . .
N3 N 0.66272(18) 0.25313(19) 0.0265(2) 0.0336(6) Uani 1 1 d . A .
N4 N 0.59741(17) 0.1147(2) -0.0624(2) 0.0380(7) Uani 1 1 d . A .
C19 C 0.6962(2) 0.3199(2) 0.0785(3) 0.0385(8) Uani 1 1 d . . .
H19 H 0.7082 0.3133 0.1434 0.048(12) Uiso 1 1 calc R A .
C20 C 0.7141(3) 0.3984(3) 0.0413(3) 0.0479(10) Uani 1 1 d . A .
H20 H 0.7364 0.4455 0.0800 0.052(13) Uiso 1 1 calc R . .
C21 C 0.6989(3) 0.4073(3) -0.0530(3) 0.0535(11) Uani 1 1 d . . .
H21 H 0.7120 0.4602 -0.0801 0.062(14) Uiso 1 1 calc R A .
C22 C 0.6645(3) 0.3379(3) -0.1073(3) 0.0489(10) Uani 1 1 d . A .
H22 H 0.6531 0.3429 -0.1723 0.046(12) Uiso 1 1 calc R . .
C23 C 0.6466(2) 0.2606(3) -0.0658(3) 0.0384(8) Uani 1 1 d . . .
C24 C 0.6114(2) 0.1822(3) -0.1161(3) 0.0404(8) Uani 1 1 d . A .
C25 C 0.5953(3) 0.1744(4) -0.2104(3) 0.0540(11) Uani 1 1 d . . .
H25 H 0.6050 0.2221 -0.2476 0.077(17) Uiso 1 1 calc R A .
C26 C 0.5650(3) 0.0971(4) -0.2499(3) 0.0619(13) Uani 1 1 d . A .
H26 H 0.5538 0.0909 -0.3148 0.052(12) Uiso 1 1 calc R . .
C27 C 0.5508(3) 0.0274(4) -0.1947(3) 0.0591(12) Uani 1 1 d . . .
H27 H 0.5303 -0.0268 -0.2210 0.054(13) Uiso 1 1 calc R A .
C28 C 0.5675(2) 0.0397(3) -0.1008(3) 0.0473(10) Uani 1 1 d . A .
H28 H 0.5573 -0.0067 -0.0623 0.057 Uiso 1 1 calc R . .
O13 O 1.2585(2) 0.3932(2) -0.0991(2) 0.0627(9) Uani 1 1 d . . .
O14 O 1.2046(3) 0.3746(2) 0.0222(3) 0.0727(11) Uani 1 1 d . . .
H14O H 1.1738 0.3383 0.0424 0.16(4) Uiso 1 1 calc R . .
C29 C 1.2190(3) 0.3479(3) -0.0561(3) 0.0507(10) Uani 1 1 d . . .
C30 C 1.1796(4) 0.2608(3) -0.0890(3) 0.0625(13) Uani 1 1 d . . .
H30A H 1.1185 0.2682 -0.1126 0.094 Uiso 1 1 calc R . .
H30B H 1.1885 0.2196 -0.0377 0.094 Uiso 1 1 calc R . .
H30C H 1.2064 0.2383 -0.1379 0.094 Uiso 1 1 calc R . .

loop_
_atom_site_aniso_label
_atom_site_aniso_U_11
_atom_site_aniso_U_22
_atom_site_aniso_U_33
_atom_site_aniso_U_23
_atom_site_aniso_U_13
_atom_site_aniso_U_12
Mn1 0.0288(2) 0.0164(2) 0.0258(2) -0.00203(17) 0.01241(19) -0.00048(17)
Mn2 0.0293(2) 0.0195(2) 0.0280(2) 0.00115(18) 0.01525(19) 0.00156(17)
Mn3 0.0274(3) 0.0334(3) 0.0376(3) 0.0063(2) 0.0180(2) 0.0043(2)
O9 0.0289(11) 0.0179(10) 0.0299(11) -0.0011(8) 0.0145(9) -0.0006(8)
O10 0.0327(11) 0.0175(10) 0.0294(11) -0.0006(8) 0.0149(9) 0.0023(8)
O11 0.0371(13) 0.0300(12) 0.0348(13) 0.0054(10) 0.0221(10) 0.0087(9)
O12 0.0255(11) 0.0261(11) 0.0318(12) -0.0018(9) 0.0151(9) 0.0002(9)
O1 0.0350(12) 0.0228(11) 0.0281(11) -0.0003(9) 0.0099(9) 0.0018(9)
O2 0.0388(13) 0.0223(10) 0.0283(11) 0.0024(9) 0.0170(10) 0.0050(9)
C1 0.0432(19) 0.0178(14) 0.0340(17) -0.0009(13) 0.0172(15) 0.0056(13)
C2 0.052(2) 0.0337(18) 0.0306(18) 0.0017(15) 0.0126(16) 0.0104(16)
O3 0.0397(13) 0.0228(11) 0.0335(12) -0.0066(9) 0.0143(10) -0.0016(9)
O4 0.0533(16) 0.0310(13) 0.0564(17) -0.0025(12) 0.0301(14) -0.0069(11)
C3 0.0387(18) 0.0258(16) 0.0312(17) -0.0026(13) 0.0059(14) -0.0010(13)
C4 0.065(3) 0.0313(19) 0.048(2) -0.0077(17) 0.022(2) -0.0194(18)
O5 0.0318(12) 0.0265(11) 0.0456(14) 0.0077(10) 0.0167(11) -0.0017(9)
O6 0.0264(12) 0.0402(14) 0.0592(17) 0.0101(12) 0.0169(12) -0.0030(10)
C5 0.0312(18) 0.0325(18) 0.059(2) 0.0072(17) 0.0217(17) -0.0030(14)
C6 0.041(2) 0.042(2) 0.128(5) 0.026(3) 0.018(3) -0.0124(19)
O7 0.0484(18) 0.069(2) 0.069(2) 0.0221(17) 0.0384(16) 0.0127(15)
O8 0.073(3) 0.146(5) 0.087(4) 0.033(3) 0.028(3) 0.046(3)
C7 0.036(2) 0.059(3) 0.058(3) -0.019(3) 0.016(2) 0.003(2)
C8 0.047(3) 0.089(6) 0.092(5) -0.001(4) 0.033(3) 0.021(3)
O7D 0.0484(18) 0.069(2) 0.069(2) 0.0221(17) 0.0384(16) 0.0127(15)
O8D 0.073(3) 0.146(5) 0.087(4) 0.033(3) 0.028(3) 0.046(3)
C7D 0.036(2) 0.059(3) 0.058(3) -0.019(3) 0.016(2) 0.003(2)
C8D 0.047(3) 0.089(6) 0.092(5) -0.001(4) 0.033(3) 0.021(3)
N1 0.0302(13) 0.0193(12) 0.0287(14) -0.0027(10) 0.0114(11) -0.0016(10)
N2 0.0301(13) 0.0177(11) 0.0271(13) -0.0001(10) 0.0144(11) -0.0030(10)
C9 0.0334(17) 0.0261(15) 0.0326(17) -0.0042(13) 0.0111(14) -0.0012(13)
C10 0.0301(17) 0.0326(17) 0.0408(19) -0.0047(15) 0.0059(15) 0.0023(13)
C11 0.0290(16) 0.0288(16) 0.044(2) -0.0084(15) 0.0142(15) 0.0007(13)
C12 0.0337(17) 0.0225(15) 0.0353(17) -0.0065(13) 0.0172(14) -0.0022(12)
C13 0.0313(16) 0.0167(13) 0.0346(17) -0.0050(12) 0.0149(13) -0.0061(11)
C14 0.0291(15) 0.0161(13) 0.0308(16) -0.0033(12) 0.0128(13) -0.0053(11)
C15 0.0372(17) 0.0191(14) 0.0317(17) -0.0050(12) 0.0184(14) -0.0056(12)
C16 0.0399(18) 0.0224(15) 0.0275(16) 0.0002(13) 0.0141(14) -0.0049(13)
C17 0.0350(17) 0.0195(14) 0.0297(16) 0.0017(12) 0.0099(13) -0.0044(12)
C18 0.0311(16) 0.0183(14) 0.0338(17) 0.0004(12) 0.0154(13) -0.0034(11)
N3 0.0346(15) 0.0345(15) 0.0374(16) 0.0105(13) 0.0207(13) 0.0101(12)
N4 0.0231(13) 0.0488(18) 0.0454(18) 0.0005(15) 0.0148(13) 0.0022(12)
C19 0.043(2) 0.0367(19) 0.041(2) 0.0078(16) 0.0221(17) 0.0094(15)
C20 0.064(3) 0.0319(19) 0.055(2) 0.0067(18) 0.030(2) 0.0086(18)
C21 0.071(3) 0.039(2) 0.061(3) 0.014(2) 0.038(2) 0.011(2)
C22 0.055(2) 0.057(3) 0.043(2) 0.017(2) 0.0295(19) 0.020(2)
C23 0.0345(18) 0.047(2) 0.040(2) 0.0099(17) 0.0217(16) 0.0107(15)
C24 0.0303(17) 0.054(2) 0.042(2) 0.0070(18) 0.0190(16) 0.0075(16)
C25 0.044(2) 0.081(3) 0.043(2) 0.004(2) 0.0222(19) 0.000(2)
C26 0.046(2) 0.097(4) 0.046(3) -0.010(3) 0.018(2) -0.007(2)
C27 0.037(2) 0.084(3) 0.059(3) -0.022(3) 0.017(2) -0.014(2)
C28 0.0256(18) 0.064(3) 0.055(2) -0.002(2) 0.0154(17) -0.0021(17)
O13 0.066(2) 0.064(2) 0.061(2) 0.0190(17) 0.0193(16) -0.0085(16)
O14 0.091(3) 0.054(2) 0.087(3) -0.0165(19) 0.050(2) -0.0247(19)
C29 0.049(2) 0.053(3) 0.053(3) 0.010(2) 0.018(2) 0.0038(19)
C30 0.089(4) 0.042(2) 0.061(3) -0.002(2) 0.027(3) -0.006(2)

loop_
_atom_type_symbol
_atom_type_description
_atom_type_scat_dispersion_real
_atom_type_scat_dispersion_imag
_atom_type_scat_source
C C 0.0033 0.0016 'International Tables Vol C Tables 4.2.6.8 and 6.1.1.4'
H H 0.0000 0.0000 'International Tables Vol C Tables 4.2.6.8 and 6.1.1.4'
N N 0.0061 0.0033 'International Tables Vol C Tables 4.2.6.8 and 6.1.1.4'
O O 0.0106 0.0060 'International Tables Vol C Tables 4.2.6.8 and 6.1.1.4'
Mn Mn 0.3368 0.7283 'International Tables Vol C Tables 4.2.6.8 and 6.1.1.4'

loop_
_geom_angle_atom_site_label_1
_geom_angle_atom_site_label_2
_geom_angle_atom_site_label_3
_geom_angle
_geom_angle_site_symmetry_1
_geom_angle_site_symmetry_3
_geom_angle_publ_flag
O9 Mn1 O10 86.84(10) . . ?
O9 Mn1 O1 89.79(10) . . ?
O10 Mn1 O1 94.06(10) . . ?
O9 Mn1 O3 175.62(9) . . ?
O10 Mn1 O3 89.97(10) . . ?
O1 Mn1 O3 87.44(9) . . ?
O9 Mn1 N2 90.31(10) . . ?
O10 Mn1 N2 93.39(10) . . ?
O1 Mn1 N2 172.55(10) . . ?
O3 Mn1 N2 92.88(10) . . ?
O9 Mn1 N1 92.80(10) . . ?
O10 Mn1 N1 172.77(10) . . ?
O1 Mn1 N1 93.16(10) . . ?
O3 Mn1 N1 90.74(10) . . ?
N2 Mn1 N1 79.39(10) . . ?
O9 Mn1 Mn2 44.33(7) . . ?
O10 Mn1 Mn2 43.21(7) . . ?
O1 Mn1 Mn2 86.51(7) . . ?
O3 Mn1 Mn2 132.01(7) . . ?
N2 Mn1 Mn2 98.74(8) . . ?
N1 Mn1 Mn2 137.11(7) . . ?
O12 Mn2 O10 97.15(10) . . ?
O12 Mn2 O9 95.13(10) . . ?
O10 Mn2 O9 83.26(9) . . ?
O12 Mn2 O11 83.03(10) . . ?
O10 Mn2 O11 95.45(10) . . ?
O9 Mn2 O11 177.62(10) . . ?
O12 Mn2 O5 88.71(10) . . ?
O10 Mn2 O5 172.85(10) . . ?
O9 Mn2 O5 92.16(9) . . ?
O11 Mn2 O5 89.31(10) . . ?
O12 Mn2 O2 173.66(9) . . ?
O10 Mn2 O2 88.71(9) . . ?
O9 Mn2 O2 87.95(9) . . ?
O11 Mn2 O2 94.02(10) . . ?
O5 Mn2 O2 85.64(10) . . ?
O12 Mn2 Mn1 104.03(7) . . ?
O10 Mn2 Mn1 41.98(7) . . ?
O9 Mn2 Mn1 41.94(6) . . ?
O11 Mn2 Mn1 137.05(8) . . ?
O5 Mn2 Mn1 132.49(7) . . ?
O2 Mn2 Mn1 81.96(7) . . ?
O12 Mn2 Mn3 42.32(7) . . ?
O10 Mn2 Mn3 105.00(7) . . ?
O9 Mn2 Mn3 136.86(7) . . ?
O11 Mn2 Mn3 41.57(8) . . ?
O5 Mn2 Mn3 82.09(7) . . ?
O2 Mn2 Mn3 133.63(7) . . ?
Mn1 Mn2 Mn3 136.46(3) . . ?
O11 Mn3 O12 86.29(10) . . ?
O11 Mn3 O6 94.20(11) . . ?
O12 Mn3 O6 90.11(10) . . ?
O11 Mn3 O7 93.99(13) . . ?
O12 Mn3 O7 177.87(12) . . ?
O6 Mn3 O7 87.77(12) . . ?
O11 Mn3 N3 93.27(12) . . ?
O12 Mn3 N3 89.20(10) . . ?
O6 Mn3 N3 172.44(13) . . ?
O7 Mn3 N3 92.88(12) . . ?
O11 Mn3 N4 169.29(11) . . ?
O12 Mn3 N4 86.13(11) . . ?
O6 Mn3 N4 93.37(12) . . ?
O7 Mn3 N4 93.86(13) . . ?
N3 Mn3 N4 79.07(13) . . ?
O11 Mn3 Mn2 44.57(7) . . ?
O12 Mn3 Mn2 42.63(7) . . ?
O6 Mn3 Mn2 85.94(8) . . ?
O7 Mn3 Mn2 137.23(10) . . ?
N3 Mn3 Mn2 98.61(9) . . ?
N4 Mn3 Mn2 128.70(8) . . ?
Mn1 O9 Mn2 93.73(9) . . ?
Mn1 O10 Mn2 94.81(10) . . ?
Mn3 O11 Mn2 93.87(10) . . ?
Mn3 O12 Mn2 95.05(10) . . ?
C1 O1 Mn1 122.0(2) . . ?
C1 O2 Mn2 123.2(2) . . ?
O2 C1 O1 126.0(3) . . ?
O2 C1 C2 118.6(3) . . ?
O1 C1 C2 115.4(3) . . ?
C1 C2 H2A 109.5 . . ?
C1 C2 H2B 109.5 . . ?
H2A C2 H2B 109.5 . . ?
C1 C2 H2C 109.5 . . ?
H2A C2 H2C 109.5 . . ?
H2B C2 H2C 109.5 . . ?
C3 O3 Mn1 135.3(2) . . ?
O4 C3 O3 124.2(3) . . ?
O4 C3 C4 120.2(3) . . ?
O3 C3 C4 115.5(3) . . ?
C3 C4 H4A 109.5 . . ?
C3 C4 H4B 109.5 . . ?
H4A C4 H4B 109.5 . . ?
C3 C4 H4C 109.5 . . ?
H4A C4 H4C 109.5 . . ?
H4B C4 H4C 109.5 . . ?
C5 O5 Mn2 123.8(2) . . ?
C5 O6 Mn3 122.0(2) . . ?
O5 C5 O6 126.1(3) . . ?
O5 C5 C6 117.7(4) . . ?
O6 C5 C6 116.2(3) . . ?
C5 C6 H6A 109.5 . . ?
C5 C6 H6B 109.5 . . ?
H6A C6 H6B 109.5 . . ?
C5 C6 H6C 109.5 . . ?
H6A C6 H6C 109.5 . . ?
H6B C6 H6C 109.5 . . ?
C7 O7 Mn3 136.4(3) . . ?
O7 C7 O8 120.7(4) . . ?
O7 C7 C8 121.6(6) . . ?
O8 C7 C8 117.7(5) . . ?
O8D C7D C8D 117.6(6) . . ?
C9 N1 C13 119.3(3) . . ?
C9 N1 Mn1 125.8(2) . . ?
C13 N1 Mn1 114.9(2) . . ?
C18 N2 C14 120.2(3) . . ?
C18 N2 Mn1 123.4(2) . . ?
C14 N2 Mn1 116.2(2) . . ?
N1 C9 C10 122.2(3) . . ?
N1 C9 H9 118.9 . . ?
C10 C9 H9 118.9 . . ?
C11 C10 C9 118.5(3) . . ?
C11 C10 H10 120.7 . . ?
C9 C10 H10 120.7 . . ?
C10 C11 C12 119.8(3) . . ?
C10 C11 H11 120.1 . . ?
C12 C11 H11 120.1 . . ?
C13 C12 C11 118.8(3) . . ?
C13 C12 H12 120.6 . . ?
C11 C12 H12 120.6 . . ?
N1 C13 C12 121.3(3) . . ?
N1 C13 C14 114.2(3) . . ?
C12 C13 C14 124.5(3) . . ?
N2 C14 C15 120.7(3) . . ?
N2 C14 C13 115.0(3) . . ?
C15 C14 C13 124.2(3) . . ?
C16 C15 C14 118.9(3) . . ?
C16 C15 H15 120.5 . . ?
C14 C15 H15 120.5 . . ?
C17 C16 C15 119.6(3) . . ?
C17 C16 H16 120.2 . . ?
C15 C16 H16 120.2 . . ?
C18 C17 C16 118.7(3) . . ?
C18 C17 H17 120.6 . . ?
C16 C17 H17 120.6 . . ?
N2 C18 C17 121.8(3) . . ?
N2 C18 H18 119.1 . . ?
C17 C18 H18 119.1 . . ?
C19 N3 C23 119.8(3) . . ?
C19 N3 Mn3 123.6(2) . . ?
C23 N3 Mn3 116.3(3) . . ?
C28 N4 C24 119.9(4) . . ?
C28 N4 Mn3 125.4(3) . . ?
C24 N4 Mn3 114.1(3) . . ?
N3 C19 C20 122.2(4) . . ?
N3 C19 H19 118.9 . . ?
C20 C19 H19 118.9 . . ?
C21 C20 C19 119.0(4) . . ?
C21 C20 H20 120.5 . . ?
C19 C20 H20 120.5 . . ?
C20 C21 C22 118.9(4) . . ?
C20 C21 H21 120.5 . . ?
C22 C21 H21 120.5 . . ?
C21 C22 C23 119.4(4) . . ?
C21 C22 H22 120.3 . . ?
C23 C22 H22 120.3 . . ?
N3 C23 C22 120.6(4) . . ?
N3 C23 C24 115.0(3) . . ?
C22 C23 C24 124.4(4) . . ?
N4 C24 C25 120.9(4) . . ?
N4 C24 C23 114.9(3) . . ?
C25 C24 C23 124.2(4) . . ?
C26 C25 C24 119.2(5) . . ?
C26 C25 H25 120.4 . . ?
C24 C25 H25 120.4 . . ?
C25 C26 C27 120.0(4) . . ?
C25 C26 H26 120.0 . . ?
C27 C26 H26 120.0 . . ?
C28 C27 C26 117.8(5) . . ?
C28 C27 H27 121.1 . . ?
C26 C27 H27 121.1 . . ?
N4 C28 C27 122.2(4) . . ?
N4 C28 H28 118.9 . . ?
C27 C28 H28 118.9 . . ?
C29 O14 H14O 109.5 . . ?
O13 C29 O14 120.0(4) . . ?
O13 C29 C30 124.5(4) . . ?
O14 C29 C30 115.5(4) . . ?
C29 C30 H30A 109.5 . . ?
C29 C30 H30B 109.5 . . ?
H30A C30 H30B 109.5 . . ?
C29 C30 H30C 109.5 . . ?
H30A C30 H30C 109.5 . . ?
H30B C30 H30C 109.5 . . ?

loop_
_geom_bond_atom_site_label_1
_geom_bond_atom_site_label_2
_geom_bond_distance
_geom_bond_site_symmetry_2
_geom_bond_publ_flag
Mn1 O9 1.782(2) . ?
Mn1 O10 1.785(2) . ?
Mn1 O1 1.941(2) . ?
Mn1 O3 1.980(2) . ?
Mn1 N2 2.016(3) . ?
Mn1 N1 2.061(3) . ?
Mn1 Mn2 2.6598(10) . ?
Mn2 O12 1.813(2) . ?
Mn2 O10 1.828(2) . ?
Mn2 O9 1.863(2) . ?
Mn2 O11 1.876(2) . ?
Mn2 O5 2.012(2) . ?
Mn2 O2 2.031(2) . ?
Mn2 Mn3 2.6671(11) . ?
Mn3 O11 1.774(3) . ?
Mn3 O12 1.803(2) . ?
Mn3 O6 1.948(3) . ?
Mn3 O7 1.991(3) . ?
Mn3 N3 2.022(3) . ?
Mn3 N4 2.079(3) . ?
O1 C1 1.279(4) . ?
O2 C1 1.258(4) . ?
C1 C2 1.498(5) . ?
C2 H2A 0.9800 . ?
C2 H2B 0.9800 . ?
C2 H2C 0.9800 . ?
O3 C3 1.250(4) . ?
O4 C3 1.247(4) . ?
C3 C4 1.497(5) . ?
C4 H4A 0.9800 . ?
C4 H4B 0.9800 . ?
C4 H4C 0.9800 . ?
O5 C5 1.253(4) . ?
O6 C5 1.276(4) . ?
C5 C6 1.512(5) . ?
C6 H6A 0.9800 . ?
C6 H6B 0.9800 . ?
C6 H6C 0.9800 . ?
O7 C7 1.141(6) . ?
O8 C7 1.310(7) . ?
C7 C8 1.518(7) . ?
C8 H8A 0.9800 . ?
C8 H8B 0.9800 . ?
C8 H8C 0.9800 . ?
O8D C7D 1.310(7) . ?
C7D C8D 1.518(7) . ?
C8D H8D1 0.9800 . ?
C8D H8D2 0.9800 . ?
C8D H8D3 0.9800 . ?
N1 C9 1.334(4) . ?
N1 C13 1.359(4) . ?
N2 C18 1.338(4) . ?
N2 C14 1.352(4) . ?
C9 C10 1.387(5) . ?
C9 H9 0.9500 . ?
C10 C11 1.378(5) . ?
C10 H10 0.9500 . ?
C11 C12 1.388(5) . ?
C11 H11 0.9500 . ?
C12 C13 1.382(4) . ?
C12 H12 0.9500 . ?
C13 C14 1.476(5) . ?
C14 C15 1.396(4) . ?
C15 C16 1.387(5) . ?
C15 H15 0.9500 . ?
C16 C17 1.387(5) . ?
C16 H16 0.9500 . ?
C17 C18 1.384(4) . ?
C17 H17 0.9500 . ?
C18 H18 0.9500 . ?
N3 C19 1.332(5) . ?
N3 C23 1.350(5) . ?
N4 C28 1.332(5) . ?
N4 C24 1.356(5) . ?
C19 C20 1.382(5) . ?
C19 H19 0.9500 . ?
C20 C21 1.381(6) . ?
C20 H20 0.9500 . ?
C21 C22 1.385(7) . ?
C21 H21 0.9500 . ?
C22 C23 1.395(5) . ?
C22 H22 0.9500 . ?
C23 C24 1.470(6) . ?
C24 C25 1.379(6) . ?
C25 C26 1.371(7) . ?
C25 H25 0.9500 . ?
C26 C27 1.396(7) . ?
C26 H26 0.9500 . ?
C27 C28 1.382(6) . ?
C27 H27 0.9500 . ?
C28 H28 0.9500 . ?
O13 C29 1.209(5) . ?
O14 C29 1.298(5) . ?
O14 H14O 0.8400 . ?
C29 C30 1.519(6) . ?
C30 H30A 0.9800 . ?
C30 H30B 0.9800 . ?
C30 H30C 0.9800 . ?

loop_
_geom_hbond_atom_site_label_D
_geom_hbond_atom_site_label_H
_geom_hbond_atom_site_label_A
_geom_hbond_distance_DH
_geom_hbond_distance_HA
_geom_hbond_distance_DA
_geom_hbond_angle_DHA
_geom_hbond_site_symmetry_A
O14 H14O O4 0.84 1.73 2.569(4) 173.4 .

loop_
_geom_torsion_atom_site_label_1
_geom_torsion_atom_site_label_2
_geom_torsion_atom_site_label_3
_geom_torsion_atom_site_label_4
_geom_torsion
_geom_torsion_site_symmetry_1
_geom_torsion_site_symmetry_2
_geom_torsion_site_symmetry_3
_geom_torsion_site_symmetry_4
_geom_torsion_publ_flag
O9 Mn1 Mn2 O12 -81.94(12) . . . . ?
O10 Mn1 Mn2 O12 85.07(12) . . . . ?
O1 Mn1 Mn2 O12 -175.23(9) . . . . ?
O3 Mn1 Mn2 O12 101.39(12) . . . . ?
N2 Mn1 Mn2 O12 -0.55(10) . . . . ?
N1 Mn1 Mn2 O12 -84.35(13) . . . . ?
O9 Mn1 Mn2 O10 -167.01(14) . . . . ?
O1 Mn1 Mn2 O10 99.70(12) . . . . ?
O3 Mn1 Mn2 O10 16.32(14) . . . . ?
N2 Mn1 Mn2 O10 -85.62(12) . . . . ?
N1 Mn1 Mn2 O10 -169.42(15) . . . . ?
O10 Mn1 Mn2 O9 167.01(14) . . . . ?
O1 Mn1 Mn2 O9 -93.28(12) . . . . ?
O3 Mn1 Mn2 O9 -176.67(14) . . . . ?
N2 Mn1 Mn2 O9 81.39(12) . . . . ?
N1 Mn1 Mn2 O9 -2.40(15) . . . . ?
O9 Mn1 Mn2 O11 -176.81(15) . . . . ?
O10 Mn1 Mn2 O11 -9.80(15) . . . . ?
O1 Mn1 Mn2 O11 89.91(13) . . . . ?
O3 Mn1 Mn2 O11 6.52(15) . . . . ?
N2 Mn1 Mn2 O11 -95.42(13) . . . . ?
N1 Mn1 Mn2 O11 -179.21(15) . . . . ?
O9 Mn1 Mn2 O5 19.44(14) . . . . ?
O10 Mn1 Mn2 O5 -173.55(14) . . . . ?
O1 Mn1 Mn2 O5 -73.85(12) . . . . ?
O3 Mn1 Mn2 O5 -157.23(14) . . . . ?
N2 Mn1 Mn2 O5 100.83(12) . . . . ?
N1 Mn1 Mn2 O5 17.03(15) . . . . ?
O9 Mn1 Mn2 O2 95.92(12) . . . . ?
O10 Mn1 Mn2 O2 -97.06(12) . . . . ?
O1 Mn1 Mn2 O2 2.64(9) . . . . ?
O3 Mn1 Mn2 O2 -80.75(11) . . . . ?
N2 Mn1 Mn2 O2 177.32(9) . . . . ?
N1 Mn1 Mn2 O2 93.52(13) . . . . ?
O9 Mn1 Mn2 Mn3 -114.44(11) . . . . ?
O10 Mn1 Mn2 Mn3 52.57(11) . . . . ?
O1 Mn1 Mn2 Mn3 152.28(7) . . . . ?
O3 Mn1 Mn2 Mn3 68.89(10) . . . . ?
N2 Mn1 Mn2 Mn3 -33.05(8) . . . . ?
N1 Mn1 Mn2 Mn3 -116.84(11) . . . . ?
O12 Mn2 Mn3 O11 -165.23(15) . . . . ?
O10 Mn2 Mn3 O11 -81.14(13) . . . . ?
O9 Mn2 Mn3 O11 -177.36(14) . . . . ?
O5 Mn2 Mn3 O11 97.95(13) . . . . ?
O2 Mn2 Mn3 O11 21.75(14) . . . . ?
Mn1 Mn2 Mn3 O11 -114.50(11) . . . . ?
O10 Mn2 Mn3 O12 84.09(12) . . . . ?
O9 Mn2 Mn3 O12 -12.13(14) . . . . ?
O11 Mn2 Mn3 O12 165.23(15) . . . . ?
O5 Mn2 Mn3 O12 -96.82(12) . . . . ?
O2 Mn2 Mn3 O12 -173.02(13) . . . . ?
Mn1 Mn2 Mn3 O12 50.73(11) . . . . ?
O12 Mn2 Mn3 O6 94.59(13) . . . . ?
O10 Mn2 Mn3 O6 178.67(11) . . . . ?
O9 Mn2 Mn3 O6 82.46(13) . . . . ?
O11 Mn2 Mn3 O6 -100.18(13) . . . . ?
O5 Mn2 Mn3 O6 -2.23(11) . . . . ?
O2 Mn2 Mn3 O6 -78.43(12) . . . . ?
Mn1 Mn2 Mn3 O6 145.31(9) . . . . ?
O12 Mn2 Mn3 O7 176.87(17) . . . . ?
O10 Mn2 Mn3 O7 -99.04(16) . . . . ?
O9 Mn2 Mn3 O7 164.74(17) . . . . ?
O11 Mn2 Mn3 O7 -17.90(18) . . . . ?
O5 Mn2 Mn3 O7 80.05(16) . . . . ?
O2 Mn2 Mn3 O7 3.86(17) . . . . ?
Mn1 Mn2 Mn3 O7 -132.40(14) . . . . ?
O12 Mn2 Mn3 N3 -79.33(13) . . . . ?
O10 Mn2 Mn3 N3 4.76(11) . . . . ?
O9 Mn2 Mn3 N3 -91.46(13) . . . . ?
O11 Mn2 Mn3 N3 85.90(13) . . . . ?
O5 Mn2 Mn3 N3 -176.15(11) . . . . ?
O2 Mn2 Mn3 N3 107.65(12) . . . . ?
Mn1 Mn2 Mn3 N3 -28.60(9) . . . . ?
O12 Mn2 Mn3 N4 3.52(15) . . . . ?
O10 Mn2 Mn3 N4 87.60(14) . . . . ?
O9 Mn2 Mn3 N4 -8.62(15) . . . . ?
O11 Mn2 Mn3 N4 168.75(16) . . . . ?
O5 Mn2 Mn3 N4 -93.30(14) . . . . ?
O2 Mn2 Mn3 N4 -169.50(14) . . . . ?
Mn1 Mn2 Mn3 N4 54.24(12) . . . . ?
O10 Mn1 O9 Mn2 -8.86(10) . . . . ?
O1 Mn1 O9 Mn2 85.21(10) . . . . ?
O3 Mn1 O9 Mn2 34.4(14) . . . . ?
N2 Mn1 O9 Mn2 -102.24(10) . . . . ?
N1 Mn1 O9 Mn2 178.36(10) . . . . ?
O12 Mn2 O9 Mn1 105.32(10) . . . . ?
O10 Mn2 O9 Mn1 8.70(10) . . . . ?
O11 Mn2 O9 Mn1 66(3) . . . . ?
O5 Mn2 O9 Mn1 -165.79(10) . . . . ?
O2 Mn2 O9 Mn1 -80.24(10) . . . . ?
Mn3 Mn2 O9 Mn1 113.48(8) . . . . ?
O9 Mn1 O10 Mn2 9.05(10) . . . . ?
O1 Mn1 O10 Mn2 -80.52(10) . . . . ?
O3 Mn1 O10 Mn2 -167.95(10) . . . . ?
N2 Mn1 O10 Mn2 99.17(10) . . . . ?
N1 Mn1 O10 Mn2 96.4(8) . . . . ?
O12 Mn2 O10 Mn1 -103.05(10) . . . . ?
O9 Mn2 O10 Mn1 -8.70(10) . . . . ?
O11 Mn2 O10 Mn1 173.31(10) . . . . ?
O5 Mn2 O10 Mn1 41.7(8) . . . . ?
O2 Mn2 O10 Mn1 79.39(10) . . . . ?
Mn3 Mn2 O10 Mn1 -145.50(7) . . . . ?
O12 Mn3 O11 Mn2 -9.96(10) . . . . ?
O6 Mn3 O11 Mn2 79.88(11) . . . . ?
O7 Mn3 O11 Mn2 167.93(12) . . . . ?
N3 Mn3 O11 Mn2 -98.95(11) . . . . ?
N4 Mn3 O11 Mn2 -55.0(6) . . . . ?
O12 Mn2 O11 Mn3 9.96(10) . . . . ?
O10 Mn2 O11 Mn3 106.52(10) . . . . ?
O9 Mn2 O11 Mn3 49(3) . . . . ?
O5 Mn2 O11 Mn3 -78.82(11) . . . . ?
O2 Mn2 O11 Mn3 -164.40(10) . . . . ?
Mn1 Mn2 O11 Mn3 113.08(10) . . . . ?
O11 Mn3 O12 Mn2 10.33(10) . . . . ?
O6 Mn3 O12 Mn2 -83.88(11) . . . . ?
O7 Mn3 O12 Mn2 -87(3) . . . . ?
N3 Mn3 O12 Mn2 103.65(12) . . . . ?
N4 Mn3 O12 Mn2 -177.25(12) . . . . ?
O10 Mn2 O12 Mn3 -104.47(10) . . . . ?
O9 Mn2 O12 Mn3 171.70(9) . . . . ?
O11 Mn2 O12 Mn3 -9.81(10) . . . . ?
O5 Mn2 O12 Mn3 79.65(10) . . . . ?
O2 Mn2 O12 Mn3 52.8(9) . . . . ?
Mn1 Mn2 O12 Mn3 -146.65(7) . . . . ?
O9 Mn1 O1 C1 -45.2(2) . . . . ?
O10 Mn1 O1 C1 41.6(2) . . . . ?
O3 Mn1 O1 C1 131.4(2) . . . . ?
N2 Mn1 O1 C1 -136.0(7) . . . . ?
N1 Mn1 O1 C1 -138.0(2) . . . . ?
Mn2 Mn1 O1 C1 -1.0(2) . . . . ?
O12 Mn2 O2 C1 155.5(8) . . . . ?
O10 Mn2 O2 C1 -47.0(2) . . . . ?
O9 Mn2 O2 C1 36.3(2) . . . . ?
O11 Mn2 O2 C1 -142.4(2) . . . . ?
O5 Mn2 O2 C1 128.6(2) . . . . ?
Mn1 Mn2 O2 C1 -5.4(2) . . . . ?
Mn3 Mn2 O2 C1 -156.66(19) . . . . ?
Mn2 O2 C1 O1 6.8(4) . . . . ?
Mn2 O2 C1 C2 -173.5(2) . . . . ?
Mn1 O1 C1 O2 -3.1(4) . . . . ?
Mn1 O1 C1 C2 177.3(2) . . . . ?
O9 Mn1 O3 C3 -179(83) . . . . ?
O10 Mn1 O3 C3 -135.9(3) . . . . ?
O1 Mn1 O3 C3 130.1(3) . . . . ?
N2 Mn1 O3 C3 -42.5(3) . . . . ?
N1 Mn1 O3 C3 36.9(3) . . . . ?
Mn2 Mn1 O3 C3 -147.0(3) . . . . ?
Mn1 O3 C3 O4 -4.6(6) . . . . ?
Mn1 O3 C3 C4 173.7(3) . . . . ?
O12 Mn2 O5 C5 -38.6(3) . . . . ?
O10 Mn2 O5 C5 176.4(7) . . . . ?
O9 Mn2 O5 C5 -133.6(3) . . . . ?
O11 Mn2 O5 C5 44.5(3) . . . . ?
O2 Mn2 O5 C5 138.6(3) . . . . ?
Mn1 Mn2 O5 C5 -146.5(3) . . . . ?
Mn3 Mn2 O5 C5 3.4(3) . . . . ?
O11 Mn3 O6 C5 -41.9(3) . . . . ?
O12 Mn3 O6 C5 44.4(3) . . . . ?
O7 Mn3 O6 C5 -135.7(3) . . . . ?
N3 Mn3 O6 C5 129.2(8) . . . . ?
N4 Mn3 O6 C5 130.6(3) . . . . ?
Mn2 Mn3 O6 C5 2.0(3) . . . . ?
Mn2 O5 C5 O6 -3.2(6) . . . . ?
Mn2 O5 C5 C6 179.1(3) . . . . ?
Mn3 O6 C5 O5 0.0(6) . . . . ?
Mn3 O6 C5 C6 177.7(3) . . . . ?
O11 Mn3 O7 C7 129.9(5) . . . . ?
O12 Mn3 O7 C7 -133(3) . . . . ?
O6 Mn3 O7 C7 -136.0(5) . . . . ?
N3 Mn3 O7 C7 36.4(5) . . . . ?
N4 Mn3 O7 C7 -42.8(5) . . . . ?
Mn2 Mn3 O7 C7 142.4(5) . . . . ?
Mn3 O7 C7 O8 4.4(9) . . . . ?
Mn3 O7 C7 C8 -174.3(4) . . . . ?
O9 Mn1 N1 C9 -95.8(3) . . . . ?
O10 Mn1 N1 C9 177.2(7) . . . . ?
O1 Mn1 N1 C9 -5.9(3) . . . . ?
O3 Mn1 N1 C9 81.6(3) . . . . ?
N2 Mn1 N1 C9 174.4(3) . . . . ?
Mn2 Mn1 N1 C9 -94.1(3) . . . . ?
O9 Mn1 N1 C13 86.0(2) . . . . ?
O10 Mn1 N1 C13 -1.0(9) . . . . ?
O1 Mn1 N1 C13 175.9(2) . . . . ?
O3 Mn1 N1 C13 -96.6(2) . . . . ?
N2 Mn1 N1 C13 -3.8(2) . . . . ?
Mn2 Mn1 N1 C13 87.6(2) . . . . ?
O9 Mn1 N2 C18 86.7(2) . . . . ?
O10 Mn1 N2 C18 -0.1(2) . . . . ?
O1 Mn1 N2 C18 177.5(7) . . . . ?
O3 Mn1 N2 C18 -90.3(2) . . . . ?
N1 Mn1 N2 C18 179.5(2) . . . . ?
Mn2 Mn1 N2 C18 43.0(2) . . . . ?
O9 Mn1 N2 C14 -87.7(2) . . . . ?
O10 Mn1 N2 C14 -174.5(2) . . . . ?
O1 Mn1 N2 C14 3.1(9) . . . . ?
O3 Mn1 N2 C14 95.3(2) . . . . ?
N1 Mn1 N2 C14 5.1(2) . . . . ?
Mn2 Mn1 N2 C14 -131.36(19) . . . . ?
C13 N1 C9 C10 -0.4(5) . . . . ?
Mn1 N1 C9 C10 -178.6(2) . . . . ?
N1 C9 C10 C11 -1.9(5) . . . . ?
C9 C10 C11 C12 1.9(5) . . . . ?
C10 C11 C12 C13 0.3(5) . . . . ?
C9 N1 C13 C12 2.8(4) . . . . ?
Mn1 N1 C13 C12 -178.8(2) . . . . ?
C9 N1 C13 C14 -176.3(3) . . . . ?
Mn1 N1 C13 C14 2.1(3) . . . . ?
C11 C12 C13 N1 -2.7(4) . . . . ?
C11 C12 C13 C14 176.3(3) . . . . ?
C18 N2 C14 C15 0.9(4) . . . . ?
Mn1 N2 C14 C15 175.4(2) . . . . ?
C18 N2 C14 C13 179.9(3) . . . . ?
Mn1 N2 C14 C13 -5.6(3) . . . . ?
N1 C13 C14 N2 2.2(4) . . . . ?
C12 C13 C14 N2 -176.9(3) . . . . ?
N1 C13 C14 C15 -178.8(3) . . . . ?
C12 C13 C14 C15 2.1(5) . . . . ?
N2 C14 C15 C16 0.0(4) . . . . ?
C13 C14 C15 C16 -178.9(3) . . . . ?
C14 C15 C16 C17 -0.7(4) . . . . ?
C15 C16 C17 C18 0.6(4) . . . . ?
C14 N2 C18 C17 -1.0(4) . . . . ?
Mn1 N2 C18 C17 -175.2(2) . . . . ?
C16 C17 C18 N2 0.3(4) . . . . ?
O11 Mn3 N3 C19 -8.1(3) . . . . ?
O12 Mn3 N3 C19 -94.3(3) . . . . ?
O6 Mn3 N3 C19 -179(46) . . . . ?
O7 Mn3 N3 C19 86.1(3) . . . . ?
N4 Mn3 N3 C19 179.4(3) . . . . ?
Mn2 Mn3 N3 C19 -52.6(3) . . . . ?
O11 Mn3 N3 C23 166.2(2) . . . . ?
O12 Mn3 N3 C23 79.9(2) . . . . ?
O6 Mn3 N3 C23 -4.9(9) . . . . ?
O7 Mn3 N3 C23 -99.7(3) . . . . ?
N4 Mn3 N3 C23 -6.3(2) . . . . ?
Mn2 Mn3 N3 C23 121.7(2) . . . . ?
O11 Mn3 N4 C28 133.0(6) . . . . ?
O12 Mn3 N4 C28 88.0(3) . . . . ?
O6 Mn3 N4 C28 -1.9(3) . . . . ?
O7 Mn3 N4 C28 -89.9(3) . . . . ?
N3 Mn3 N4 C28 177.9(3) . . . . ?
Mn2 Mn3 N4 C28 85.6(3) . . . . ?
O11 Mn3 N4 C24 -37.4(7) . . . . ?
O12 Mn3 N4 C24 -82.5(2) . . . . ?
O6 Mn3 N4 C24 -172.4(2) . . . . ?
O7 Mn3 N4 C24 99.6(2) . . . . ?
N3 Mn3 N4 C24 7.4(2) . . . . ?
Mn2 Mn3 N4 C24 -84.9(3) . . . . ?
C23 N3 C19 C20 1.2(5) . . . . ?
Mn3 N3 C19 C20 175.2(3) . . . . ?
N3 C19 C20 C21 -1.8(6) . . . . ?
C19 C20 C21 C22 1.5(6) . . . . ?
C20 C21 C22 C23 -0.6(6) . . . . ?
C19 N3 C23 C22 -0.2(5) . . . . ?
Mn3 N3 C23 C22 -174.7(3) . . . . ?
C19 N3 C23 C24 178.7(3) . . . . ?
Mn3 N3 C23 C24 4.2(4) . . . . ?
C21 C22 C23 N3 0.0(6) . . . . ?
C21 C22 C23 C24 -178.9(4) . . . . ?
C28 N4 C24 C25 -0.1(5) . . . . ?
Mn3 N4 C24 C25 170.9(3) . . . . ?
C28 N4 C24 C23 -178.4(3) . . . . ?
Mn3 N4 C24 C23 -7.4(4) . . . . ?
N3 C23 C24 N4 2.3(4) . . . . ?
C22 C23 C24 N4 -178.8(3) . . . . ?
N3 C23 C24 C25 -176.0(3) . . . . ?
C22 C23 C24 C25 2.9(6) . . . . ?
N4 C24 C25 C26 -0.3(6) . . . . ?
C23 C24 C25 C26 177.8(4) . . . . ?
C24 C25 C26 C27 0.1(7) . . . . ?
C25 C26 C27 C28 0.5(7) . . . . ?
C24 N4 C28 C27 0.8(5) . . . . ?
Mn3 N4 C28 C27 -169.2(3) . . . . ?
C26 C27 C28 N4 -1.0(6) . . . . ?
